data_1530915
loop_
_publ_author_name
'Tsai, P.-P.'
'Schugar, H.J.'
'Potenza, J.A.'
'Greenblatt, M.'

_publ_section_title
;
 Crystal structure of Li.33 Mo O3, a stoichiometric, triclinic lithium
 molybdenum bronze
;
_journal_name_full 'Journal of Solid State Chemistry'
_journal_page_first 47
_journal_page_last 56
_journal_volume 64
_journal_year 1986
_chemical_formula_sum 'Li0.33 Mo O3'
_chemical_name_systematic 'Li.33 Mo O3'
_space_group_IT_number 2
_symmetry_space_group_name_Hall '-P 1'
_symmetry_space_group_name_H-M 'P -1'
_cell_angle_alpha 96.97
_cell_angle_beta 106.56
_cell_angle_gamma 103.368
_cell_formula_units_Z 24
_cell_length_a 13.079
_cell_length_b 15.453
_cell_length_c 7.476
_cell_volume 1380.362
_citation_journal_id_ASTM JSSCBI
_cod_data_source_file Tsai_JSSCBI_1986_1252.cif
_cod_data_source_block Li0.33Mo1O3
_cod_original_formula_sum 'Li0.33 Mo1 O3'
_cod_database_code 1530915

loop_
_symmetry_equiv_pos_as_xyz
x,y,z
-x,-y,-z

loop_
_atom_site_label
_atom_site_type_symbol
_atom_site_fract_x
_atom_site_fract_y
_atom_site_fract_z
_atom_site_occupancy
_atom_site_U_iso_or_equiv
O29 O-2 0.2962 0.5697 0.6727 1 0.0
O32 O-2 -0.2161 -0.2889 0.4485 1 0.0
O11 O-2 -0.0314 0.1467 0.3944 1 0.0
O22 O-2 0.3976 -0.0038 0.0617 1 0.0
Mo12 Mo+6 -0.53429 0.59914 0.26373 1 0.0
O27 O-2 -0.2946 0.4336 -0.1561 1 0.0
O6 O-2 -0.4946 -0.1432 0.1193 1 0.0
O18 O-2 -0.1001 0.0054 0.5666 1 0.0
O3 O-2 0.2022 -0.1427 0.4614 1 0.0
O2 O-2 -0.4918 -0.1413 0.5666 1 0.0
Mo1 Mo+6 -0.4295 -0.10927 0.38213 1 0.0
O13 O-2 -0.0085 0.2792 0.183 1 0.0
O26 O-2 -0.4015 0.5621 0.3054 1 0.0
O12 O-2 -0.0583 0.1383 -0.1226 1 0.0
Mo10 Mo+6 -0.5336 0.60115 0.75167 1 0.0
O24 O-2 -0.4314 0.4149 0.0136 1 0.0
O14 O-2 0.105 0.1438 0.1827 1 0.0
Mo6 Mo+6 -0.34108 0.16385 0.49586 1 0.0
O25 O-2 0.4028 0.4387 0.1754 1 0.0
Mo2 Mo+6 0.3559 -0.11749 0.01822 1 0.0
O21 O-2 0.3045 0.1332 0.5616 1 0.0
O7 O-2 0.2982 -0.2879 -0.0439 1 0.0
O23 O-2 -0.45 0.4256 0.5061 1 0.0
Mo7 Mo+6 -0.23986 0.59883 0.41142 1 0.0
O31 O-2 0.1186 0.5608 -0.1776 1 0.0
Mo3 Mo+6 -0.14516 -0.10903 0.02645 1 0.0
Li1 Li+1 -0.0308 0.5872 -0.245 1 0.0
Mo8 Mo+6 -0.03586 0.6001 0.25764 1 0.0
O34 O-2 -0.0893 0.5807 -0.0141 1 0.0
O5 O-2 -0.4878 -0.2872 0.319 1 0.0
O36 O-2 -0.5147 0.2854 0.2026 1 0.0
Mo5 Mo+6 -0.04765 0.16427 0.1408 1 0.0
O4 O-2 0.3987 -0.0074 0.5794 1 0.0
Li3 Li+1 -0.1508 -0.1369 0.518 1 0.0
O9 O-2 -0.0949 0.0078 0.0818 1 0.0
O30 O-2 -0.2269 0.5662 0.1547 1 0.0
O1 O-2 0.3681 -0.1474 0.773 1 0.0
O16 O-2 0.1031 0.1424 0.7391 1 0.0
O20 O-2 -0.3483 0.1375 0.7375 1 0.0
Li2 Li+1 0.4457 0.1379 0.136 1 0.0
Li4 Li+1 0.2427 0.5897 0.394 1 0.0
O19 O-2 0.305 -0.2784 0.4481 1 0.0
O17 O-2 0.0068 -0.2837 0.3038 1 0.0
Mo11 Mo+6 0.2642 0.59709 -0.09381 1 0.0
O15 O-2 -0.285 -0.1324 -0.0483 1 0.0
Mo4 Mo+6 0.06374 -0.11927 0.38291 1 0.0
O10 O-2 -0.2153 -0.2911 -0.056 1 0.0
O33 O-2 -0.2415 0.5686 0.6456 1 0.0
O8 O-2 0.2014 -0.1428 -0.0798 1 0.0
O28 O-2 -0.088 0.5835 0.4683 1 0.0
Mo9 Mo+6 -0.23984 0.59644 -0.10133 1 0.0
O35 O-2 0.0839 0.5657 0.3106 1 0.0
